data_4509446
loop_
_publ_author_name
'Zhang, Wen'
'Wang, Zhi-Qiang'
'Sato, Osamu'
'Xiong, Ren-Gen'

_publ_section_title
;
 A Secondary Reagent-Assisted Synthesis of A Novel NiII&#x2212;MoIVChiral
 Coordination Polymer
;
_journal_issue 5
_journal_name_full 'Crystal Growth &amp; Design'
_journal_page_first 2050
_journal_paper_doi 10.1021/cg900062y
_journal_volume 9
_journal_year 2009
_chemical_formula_sum 'C26 H64 Cl2 Mo N20 Ni3 O13'
_chemical_formula_weight 1207.94
_chemical_name_systematic
; 
 ? 
;
_space_group_IT_number 19
_symmetry_cell_setting orthorhombic
_symmetry_space_group_name_Hall 'P 2ac 2ab'
_symmetry_space_group_name_H-M 'P 21 21 21'
_atom_sites_solution_hydrogens geom
_atom_sites_solution_primary direct
_atom_sites_solution_secondary difmap
_audit_creation_method SHELXL-97
_cell_angle_alpha 90.00
_cell_angle_beta 90.00
_cell_angle_gamma 90.00
_cell_formula_units_Z 4
_cell_length_a 14.116(3)
_cell_length_b 15.011(3)
_cell_length_c 23.121(5)
_cell_measurement_reflns_used 44282
_cell_measurement_temperature 173(2)
_cell_measurement_theta_max 27.4
_cell_measurement_theta_min 3.0
_cell_volume 4899.2(18)
_computing_cell_refinement PROCESS-AUTO
_computing_data_collection PROCESS-AUTO
_computing_data_reduction CrystalStructure
_computing_molecular_graphics 'Bruker SHELXTL V5.1 (Sheldrick, 1998)'
_computing_publication_material 'SHELXL-97 (Sheldrick, 1997)'
_computing_structure_refinement 'SHELXL-97 (Sheldrick, 1997)'
_computing_structure_solution 'SHELXS-97 (Sheldrick, 1990)'
_diffrn_ambient_temperature 173(2)
_diffrn_detector_area_resol_mean 5.00
_diffrn_measured_fraction_theta_full 0.994
_diffrn_measured_fraction_theta_max 0.994
_diffrn_measurement_device_type 'Rigaku RAXIS-RAPID'
_diffrn_measurement_method \w
_diffrn_radiation_monochromator graphite
_diffrn_radiation_source 'fine-focus sealed tube'
_diffrn_radiation_type MoK\a
_diffrn_radiation_wavelength 0.71073
_diffrn_reflns_av_R_equivalents 0.1060
_diffrn_reflns_av_sigmaI/netI 0.1009
_diffrn_reflns_limit_h_max 18
_diffrn_reflns_limit_h_min -18
_diffrn_reflns_limit_k_max 19
_diffrn_reflns_limit_k_min -19
_diffrn_reflns_limit_l_max 29
_diffrn_reflns_limit_l_min -30
_diffrn_reflns_number 45693
_diffrn_reflns_theta_full 27.48
_diffrn_reflns_theta_max 27.48
_diffrn_reflns_theta_min 3.01
_exptl_absorpt_coefficient_mu 1.569
_exptl_absorpt_correction_T_max 0.499
_exptl_absorpt_correction_T_min 0.348
_exptl_absorpt_correction_type multi-scan
_exptl_absorpt_process_details
;
    Higashi, T. (1995). Program for Absorption Correction.
    Rigaku Corporation, Tokyo, Japan.
;
_exptl_crystal_colour brown
_exptl_crystal_density_diffrn 1.638
_exptl_crystal_density_method 'not measured'
_exptl_crystal_description block
_exptl_crystal_F_000 2496
_exptl_crystal_size_max 0.30
_exptl_crystal_size_mid 0.25
_exptl_crystal_size_min 0.25
_refine_diff_density_max 1.039
_refine_diff_density_min -0.760
_refine_diff_density_rms 0.115
_refine_ls_abs_structure_details 'Flack H D (1983), Acta Cryst. A39, 876-881'
_refine_ls_abs_structure_Flack 0.020(19)
_refine_ls_extinction_method none
_refine_ls_goodness_of_fit_ref 1.006
_refine_ls_hydrogen_treatment constr
_refine_ls_matrix_type full
_refine_ls_number_parameters 586
_refine_ls_number_reflns 11176
_refine_ls_number_restraints 0
_refine_ls_restrained_S_all 1.006
_refine_ls_R_factor_all 0.0954
_refine_ls_R_factor_gt 0.0633
_refine_ls_shift/su_max 0.067
_refine_ls_shift/su_mean 0.002
_refine_ls_structure_factor_coef Fsqd
_refine_ls_weighting_details 'calc w=1/[\s^2^(Fo^2^)+(0.0712P)^2^+0.0000P] where P=(Fo^2^+2Fc^2^)/3'
_refine_ls_weighting_scheme calc
_refine_ls_wR_factor_gt 0.1285
_refine_ls_wR_factor_ref 0.1383
_reflns_number_gt 8240
_reflns_number_total 11176
_reflns_threshold_expression >2sigma(I)
_cod_data_source_file cg900062ysup1.cif
_cod_data_source_block MoNi3
_cod_original_sg_symbol_H-M P2(1)2(1)2(1)
_cod_database_code 4509446

loop_
_symmetry_equiv_pos_as_xyz
'x, y, z'
'-x+1/2, -y, z+1/2'
'-x, y+1/2, -z+1/2'
'x+1/2, -y+1/2, -z'

loop_
_atom_site_label
_atom_site_type_symbol
_atom_site_fract_x
_atom_site_fract_y
_atom_site_fract_z
_atom_site_U_iso_or_equiv
_atom_site_adp_type
_atom_site_occupancy
_atom_site_symmetry_multiplicity
_atom_site_calc_flag
_atom_site_refinement_flags
Mo1 Mo 0.25164(4) 0.24830(4) 0.95351(2) 0.01694(11) Uani 1 1 d .
Ni1 Ni 0.50005(6) 0.50008(6) 0.99314(3) 0.01949(18) Uani 1 1 d .
Ni2 Ni 0.06214(6) 0.42863(6) 1.10293(4) 0.02151(19) Uani 1 1 d .
Ni3 Ni -0.07682(6) 0.36884(6) 0.86769(4) 0.0239(2) Uani 1 1 d .
Cl1 Cl 0.2881(2) 0.6804(2) 0.8381(2) 0.0940(12) Uani 1 1 d .
Cl2 Cl 0.8657(2) 0.7501(2) 0.88006(11) 0.0768(9) Uani 1 1 d .
N1 N 0.4107(5) 0.6093(4) 0.9895(3) 0.0358(16) Uani 1 1 d .
H1A H 0.3596 0.5961 0.9678 0.043 Uiso 1 1 calc R
H1C H 0.3908 0.6233 1.0253 0.043 Uiso 1 1 calc R
N2 N 0.5059(4) 0.4888(5) 0.9025(3) 0.0375(16) Uani 1 1 d .
H2A H 0.5179 0.4319 0.8927 0.045 Uiso 1 1 calc R
H2D H 0.4495 0.5042 0.8873 0.045 Uiso 1 1 calc R
N3 N 0.5376(4) 0.5236(4) 1.0814(3) 0.0323(15) Uani 1 1 d .
H3A H 0.4872 0.5449 1.1007 0.039 Uiso 1 1 calc R
H3D H 0.5554 0.4721 1.0981 0.039 Uiso 1 1 calc R
N4 N 0.6060(4) 0.5941(4) 0.9784(3) 0.0341(16) Uani 1 1 d .
N5 N 0.3931(4) 0.4093(4) 0.9993(3) 0.0277(14) Uani 1 1 d .
N6 N 0.1692(5) 0.5231(5) 1.1102(4) 0.0473(19) Uani 1 1 d .
H6A H 0.1965 0.5199 1.1453 0.057 Uiso 1 1 calc R
H6D H 0.2139 0.5138 1.0831 0.057 Uiso 1 1 calc R
N7 N 0.0633(5) 0.4009(4) 1.1910(3) 0.0368(15) Uani 1 1 d .
H7A H 0.0403 0.3458 1.1972 0.044 Uiso 1 1 calc R
H7D H 0.1232 0.4027 1.2043 0.044 Uiso 1 1 calc R
N8 N 0.0204(4) 0.4715(4) 1.0201(3) 0.0285(14) Uani 1 1 d .
H8A H 0.0716 0.4909 1.0006 0.034 Uiso 1 1 calc R
H8D H -0.0042 0.4252 1.0005 0.034 Uiso 1 1 calc R
N9 N -0.0264(4) 0.5333(4) 1.1273(3) 0.0295(14) Uani 1 1 d .
N10 N 0.1576(4) 0.3385(4) 1.0697(3) 0.0296(15) Uani 1 1 d .
N11 N -0.0155(5) 0.4965(4) 0.8615(3) 0.0429(17) Uani 1 1 d .
H11A H -0.0595 0.5388 0.8675 0.051 Uiso 1 1 calc R
H11D H 0.0306 0.5029 0.8881 0.051 Uiso 1 1 calc R
N12 N -0.1992(4) 0.4036(5) 0.8223(3) 0.0421(18) Uani 1 1 d .
H12A H -0.2510 0.3880 0.8427 0.051 Uiso 1 1 calc R
H12D H -0.2008 0.4628 0.8163 0.051 Uiso 1 1 calc R
N13 N -0.0998(5) 0.2278(4) 0.8611(3) 0.049(2) Uani 1 1 d .
H13A H -0.0737 0.2005 0.8918 0.059 Uiso 1 1 calc R
H13D H -0.1625 0.2167 0.8616 0.059 Uiso 1 1 calc R
N14 N -0.0213(5) 0.3476(5) 0.7856(3) 0.0426(18) Uani 1 1 d .
N15 N 0.0487(4) 0.3331(4) 0.9094(3) 0.0286(14) Uani 1 1 d .
N16 N 0.2936(5) 0.3785(6) 0.8407(4) 0.056(2) Uani 1 1 d .
N17 N 0.4529(4) 0.1665(4) 0.9061(2) 0.0224(12) Uani 1 1 d .
N18 N 0.3546(4) 0.1297(4) 1.0548(2) 0.0245(13) Uani 1 1 d .
N19 N 0.0950(4) 0.1028(4) 1.0001(2) 0.0196(12) Uani 1 1 d .
N20 N 0.1942(4) 0.1098(5) 0.8481(3) 0.0342(15) Uani 1 1 d .
C1 C 0.4597(7) 0.6832(6) 0.9648(6) 0.078(4) Uani 1 1 d .
H1B H 0.4322 0.7375 0.9801 0.093 Uiso 1 1 calc R
H1D H 0.4489 0.6829 0.9234 0.093 Uiso 1 1 calc R
C2 C 0.5604(7) 0.6855(6) 0.9749(5) 0.060(3) Uani 1 1 d .
H2B H 0.5723 0.7170 1.0108 0.072 Uiso 1 1 calc R
H2C H 0.5903 0.7189 0.9440 0.072 Uiso 1 1 calc R
C3 C 0.5805(6) 0.5470(7) 0.8791(4) 0.056(3) Uani 1 1 d .
H3B H 0.5529 0.6027 0.8661 0.067 Uiso 1 1 calc R
H3C H 0.6104 0.5184 0.8462 0.067 Uiso 1 1 calc R
C4 C 0.6534(6) 0.5652(7) 0.9251(4) 0.049(2) Uani 1 1 d .
H4A H 0.6899 0.5116 0.9326 0.059 Uiso 1 1 calc R
H4B H 0.6966 0.6113 0.9121 0.059 Uiso 1 1 calc R
C5 C 0.6160(6) 0.5883(6) 1.0843(4) 0.048(2) Uani 1 1 d .
H5B H 0.6581 0.5726 1.1159 0.057 Uiso 1 1 calc R
H5C H 0.5908 0.6473 1.0919 0.057 Uiso 1 1 calc R
C6 C 0.6710(5) 0.5894(5) 1.0283(4) 0.041(2) Uani 1 1 d .
H6B H 0.7131 0.6405 1.0278 0.050 Uiso 1 1 calc R
H6C H 0.7093 0.5360 1.0255 0.050 Uiso 1 1 calc R
C7 C 0.1257(7) 0.6086(6) 1.1021(5) 0.056(3) Uani 1 1 d .
H7B H 0.1138 0.6183 1.0612 0.067 Uiso 1 1 calc R
H7C H 0.1683 0.6549 1.1154 0.067 Uiso 1 1 calc R
C8 C 0.0313(6) 0.6142(5) 1.1359(4) 0.0381(19) Uani 1 1 d .
H8B H 0.0446 0.6216 1.1767 0.046 Uiso 1 1 calc R
H8C H -0.0041 0.6659 1.1229 0.046 Uiso 1 1 calc R
C9 C 0.0052(6) 0.4664(6) 1.2221(3) 0.040(2) Uani 1 1 d .
H9A H 0.0451 0.5142 1.2364 0.048 Uiso 1 1 calc R
H9B H -0.0251 0.4381 1.2550 0.048 Uiso 1 1 calc R
C10 C -0.0699(6) 0.5042(5) 1.1817(3) 0.0366(18) Uani 1 1 d .
H10B H -0.1173 0.4591 1.1738 0.044 Uiso 1 1 calc R
H10C H -0.1011 0.5543 1.2001 0.044 Uiso 1 1 calc R
C11 C -0.0497(7) 0.5431(5) 1.0228(4) 0.044(2) Uani 1 1 d .
H11B H -0.0972 0.5343 0.9930 0.053 Uiso 1 1 calc R
H11C H -0.0191 0.6000 1.0160 0.053 Uiso 1 1 calc R
C12 C -0.0971(5) 0.5433(5) 1.0823(4) 0.0370(19) Uani 1 1 d .
H12B H -0.1311 0.5988 1.0878 0.044 Uiso 1 1 calc R
H12C H -0.1423 0.4948 1.0847 0.044 Uiso 1 1 calc R
C13 C 0.0244(7) 0.5043(8) 0.8024(4) 0.061(3) Uani 1 1 d .
H13B H 0.0792 0.5433 0.8030 0.073 Uiso 1 1 calc R
H13C H -0.0225 0.5302 0.7767 0.073 Uiso 1 1 calc R
C14 C 0.0529(7) 0.4136(8) 0.7804(3) 0.062(3) Uani 1 1 d .
H14A H 0.0709 0.4187 0.7400 0.074 Uiso 1 1 calc R
H14B H 0.1079 0.3934 0.8018 0.074 Uiso 1 1 calc R
C15 C -0.1973(7) 0.3560(8) 0.7669(4) 0.059(3) Uani 1 1 d .
H15A H -0.2432 0.3815 0.7404 0.071 Uiso 1 1 calc R
H15B H -0.2128 0.2937 0.7726 0.071 Uiso 1 1 calc R
C16 C -0.0960(7) 0.3651(9) 0.7417(4) 0.061(3) Uani 1 1 d .
H16A H -0.0885 0.3236 0.7099 0.073 Uiso 1 1 calc R
H16B H -0.0878 0.4248 0.7265 0.073 Uiso 1 1 calc R
C17 C -0.0591(8) 0.1921(7) 0.8085(5) 0.064(3) Uani 1 1 d .
H17A H -0.1086 0.1827 0.7801 0.077 Uiso 1 1 calc R
H17B H -0.0295 0.1351 0.8165 0.077 Uiso 1 1 calc R
C18 C 0.0140(7) 0.2563(8) 0.7848(3) 0.060(3) Uani 1 1 d .
H18A H 0.0713 0.2526 0.8078 0.072 Uiso 1 1 calc R
H18B H 0.0297 0.2397 0.7454 0.072 Uiso 1 1 calc R
C19 C 0.3443(5) 0.3530(5) 0.9845(3) 0.0265(16) Uani 1 1 d .
C20 C 0.1930(5) 0.3068(4) 1.0295(3) 0.0230(15) Uani 1 1 d .
C21 C 0.1186(5) 0.3061(5) 0.9265(3) 0.0257(16) Uani 1 1 d .
C22 C 0.2796(5) 0.3334(5) 0.8798(3) 0.0312(18) Uani 1 1 d .
C23 C 0.3848(4) 0.2005(5) 0.9208(3) 0.0209(14) Uani 1 1 d .
C24 C 0.3179(4) 0.1685(4) 1.0196(3) 0.0191(14) Uani 1 1 d .
C25 C 0.1494(5) 0.1550(5) 0.9844(3) 0.0210(15) Uani 1 1 d .
C26 C 0.2159(5) 0.1575(5) 0.8843(3) 0.0255(16) Uani 1 1 d .
O1 O 0.2435(10) 0.6634(7) 0.7847(6) 0.166(7) Uani 1 1 d .
O2 O 0.3364(8) 0.6085(7) 0.8547(5) 0.142(5) Uani 1 1 d .
O3 O 0.3368(11) 0.7571(10) 0.8330(6) 0.192(7) Uani 1 1 d .
O4 O 0.2237(14) 0.6895(14) 0.8836(13) 0.315(15) Uani 1 1 d .
O5 O 0.8175(6) 0.7387(8) 0.9300(3) 0.119(4) Uani 1 1 d .
O6 O 0.8038(12) 0.7271(13) 0.8350(5) 0.244(10) Uani 1 1 d .
O7 O 0.8887(7) 0.8380(7) 0.8716(4) 0.115(4) Uani 1 1 d .
O8 O 0.9433(11) 0.7038(8) 0.8786(9) 0.233(10) Uani 1 1 d .
O9 O 0.7654(9) 0.5831(6) 0.7703(3) 0.127(4) Uani 1 1 d .
O10 O 0.2644(7) 0.4904(13) 0.7419(5) 0.218(9) Uani 1 1 d .
O11 O 0.1859(6) 0.5289(5) 0.9451(5) 0.096(3) Uani 1 1 d .
O12 O 0.6126(5) 0.3283(4) 0.8574(3) 0.0588(18) Uani 1 1 d .
O13 O 0.499(2) 0.2800(8) 0.7661(6) 0.41(2) Uani 1 1 d .

loop_
_atom_site_aniso_label
_atom_site_aniso_U_11
_atom_site_aniso_U_22
_atom_site_aniso_U_33
_atom_site_aniso_U_23
_atom_site_aniso_U_13
_atom_site_aniso_U_12
Mo1 0.01110(19) 0.0176(2) 0.0221(2) 0.0008(3) 0.0006(2) -0.0007(2)
Ni1 0.0169(4) 0.0171(4) 0.0245(4) 0.0002(4) -0.0032(4) 0.0005(4)
Ni2 0.0162(4) 0.0233(4) 0.0250(4) -0.0041(4) 0.0016(4) -0.0021(4)
Ni3 0.0185(4) 0.0305(5) 0.0226(4) 0.0037(4) -0.0011(4) 0.0042(4)
Cl1 0.071(2) 0.071(2) 0.141(3) 0.042(2) -0.033(2) 0.0020(17)
Cl2 0.0859(19) 0.085(2) 0.0592(15) -0.0269(17) 0.0279(14) -0.0461(19)
N1 0.038(4) 0.026(3) 0.043(4) -0.008(3) -0.018(3) 0.008(3)
N2 0.034(3) 0.047(4) 0.032(3) -0.001(3) -0.012(3) 0.006(3)
N3 0.026(3) 0.039(4) 0.033(3) -0.007(3) -0.002(3) 0.010(3)
N4 0.032(3) 0.023(3) 0.047(4) 0.017(3) -0.016(3) -0.008(3)
N5 0.020(3) 0.022(3) 0.041(4) -0.004(3) 0.003(3) -0.002(2)
N6 0.035(4) 0.044(4) 0.062(5) -0.014(4) 0.006(4) -0.005(3)
N7 0.043(4) 0.030(3) 0.037(3) -0.006(3) -0.004(3) 0.008(3)
N8 0.037(4) 0.015(3) 0.033(3) -0.001(3) 0.002(3) 0.001(3)
N9 0.030(3) 0.032(3) 0.026(3) 0.002(3) 0.000(3) -0.001(3)
N10 0.020(3) 0.031(4) 0.037(4) -0.010(3) -0.003(3) 0.002(3)
N11 0.033(3) 0.042(4) 0.053(4) 0.012(4) 0.005(3) -0.009(3)
N12 0.028(3) 0.057(5) 0.042(4) 0.008(4) -0.003(3) 0.013(3)
N13 0.053(5) 0.038(4) 0.057(5) -0.013(4) -0.015(4) 0.010(3)
N14 0.037(4) 0.065(5) 0.026(3) 0.002(3) 0.003(3) 0.015(4)
N15 0.023(3) 0.035(3) 0.029(3) -0.002(3) -0.004(3) 0.006(3)
N16 0.044(4) 0.065(5) 0.058(5) 0.036(5) 0.000(4) -0.011(4)
N17 0.015(3) 0.029(3) 0.024(3) 0.003(3) -0.004(2) 0.002(2)
N18 0.015(3) 0.035(3) 0.023(3) 0.008(3) 0.003(2) 0.001(3)
N19 0.019(3) 0.019(3) 0.021(3) -0.003(2) -0.004(2) -0.002(2)
N20 0.032(3) 0.044(4) 0.027(3) -0.002(3) -0.002(3) -0.004(3)
C1 0.062(7) 0.023(5) 0.147(12) 0.028(6) 0.026(7) 0.018(4)
C2 0.057(6) 0.027(4) 0.098(8) 0.005(5) -0.036(6) 0.002(4)
C3 0.036(5) 0.088(7) 0.045(5) 0.030(5) 0.005(4) 0.007(5)
C4 0.028(4) 0.062(6) 0.058(6) 0.031(5) 0.009(4) -0.004(4)
C5 0.054(5) 0.044(5) 0.045(5) -0.008(4) -0.031(4) 0.009(4)
C6 0.030(4) 0.029(4) 0.065(6) 0.001(4) -0.026(4) -0.013(3)
C7 0.063(6) 0.037(5) 0.067(6) 0.006(5) -0.008(6) -0.024(4)
C8 0.049(5) 0.020(4) 0.045(5) -0.007(4) -0.004(4) -0.010(3)
C9 0.049(5) 0.048(5) 0.024(4) -0.009(4) 0.000(4) -0.002(4)
C10 0.034(4) 0.039(4) 0.037(4) -0.008(4) 0.019(4) 0.014(4)
C11 0.058(6) 0.027(4) 0.047(5) 0.005(4) -0.010(5) 0.003(4)
C12 0.032(4) 0.032(4) 0.047(5) -0.007(4) -0.010(4) 0.011(3)
C13 0.050(6) 0.079(8) 0.053(6) 0.027(6) 0.003(5) -0.030(6)
C14 0.048(6) 0.119(10) 0.020(4) 0.023(5) 0.000(4) 0.018(6)
C15 0.059(6) 0.081(8) 0.038(5) -0.015(5) -0.017(5) 0.026(6)
C16 0.056(6) 0.104(9) 0.024(4) -0.005(5) -0.007(4) 0.011(6)
C17 0.063(7) 0.062(7) 0.067(7) -0.031(6) -0.028(6) 0.031(6)
C18 0.057(6) 0.091(8) 0.031(4) -0.022(5) 0.002(4) 0.043(6)
C19 0.017(3) 0.025(4) 0.037(4) 0.006(3) 0.000(3) 0.005(3)
C20 0.015(3) 0.017(3) 0.037(4) 0.006(3) 0.000(3) 0.006(3)
C21 0.026(4) 0.027(4) 0.024(4) 0.000(3) 0.008(3) -0.006(3)
C22 0.017(3) 0.041(4) 0.036(4) 0.014(4) 0.000(3) 0.002(3)
C23 0.017(3) 0.025(4) 0.021(3) 0.001(3) -0.001(3) -0.001(3)
C24 0.012(3) 0.017(3) 0.028(4) -0.005(3) 0.007(3) 0.000(3)
C25 0.023(3) 0.025(4) 0.016(3) 0.007(3) -0.005(3) 0.003(3)
C26 0.020(3) 0.032(4) 0.025(4) 0.009(3) 0.007(3) 0.005(3)
O1 0.172(12) 0.086(7) 0.240(15) 0.023(8) -0.161(12) -0.014(8)
O2 0.160(10) 0.114(9) 0.152(10) -0.022(8) -0.082(9) 0.058(8)
O3 0.262(16) 0.165(12) 0.149(11) 0.066(10) -0.112(11) -0.145(12)
O4 0.207(18) 0.22(2) 0.52(4) 0.00(3) 0.17(2) 0.065(16)
O5 0.107(7) 0.188(11) 0.061(5) -0.016(6) 0.017(5) -0.087(8)
O6 0.271(17) 0.36(2) 0.099(9) -0.121(12) 0.058(10) -0.240(17)
O7 0.139(8) 0.118(8) 0.086(7) 0.026(6) -0.033(6) -0.079(7)
O8 0.185(14) 0.082(8) 0.43(3) -0.007(12) 0.119(17) 0.047(9)
O9 0.239(12) 0.101(7) 0.040(4) 0.005(4) 0.003(6) -0.089(8)
O10 0.095(8) 0.45(2) 0.109(8) 0.134(12) -0.018(6) -0.143(12)
O11 0.082(6) 0.055(5) 0.151(9) 0.001(6) 0.035(6) -0.012(4)
O12 0.074(5) 0.036(3) 0.066(4) 0.005(3) 0.018(4) 0.006(3)
O13 1.03(6) 0.063(7) 0.128(10) 0.029(7) -0.27(2) -0.034(18)

loop_
_atom_type_symbol
_atom_type_description
_atom_type_scat_dispersion_real
_atom_type_scat_dispersion_imag
_atom_type_scat_source
C C 0.0033 0.0016 'International Tables Vol C Tables 4.2.6.8 and 6.1.1.4'
H H 0.0000 0.0000 'International Tables Vol C Tables 4.2.6.8 and 6.1.1.4'
N N 0.0061 0.0033 'International Tables Vol C Tables 4.2.6.8 and 6.1.1.4'
O O 0.0106 0.0060 'International Tables Vol C Tables 4.2.6.8 and 6.1.1.4'
Cl Cl 0.1484 0.1585 'International Tables Vol C Tables 4.2.6.8 and 6.1.1.4'
Ni Ni 0.3393 1.1124 'International Tables Vol C Tables 4.2.6.8 and 6.1.1.4'
Mo Mo -1.6832 0.6857 'International Tables Vol C Tables 4.2.6.8 and 6.1.1.4'

loop_
_geom_angle_atom_site_label_1
_geom_angle_atom_site_label_2
_geom_angle_atom_site_label_3
_geom_angle
_geom_angle_site_symmetry_1
_geom_angle_site_symmetry_3
C20 Mo1 C25 74.5(3) . .
C20 Mo1 C23 140.1(3) . .
C25 Mo1 C23 119.3(3) . .
C20 Mo1 C24 79.2(3) . .
C25 Mo1 C24 72.1(2) . .
C23 Mo1 C24 71.6(2) . .
C20 Mo1 C21 74.7(3) . .
C25 Mo1 C21 76.8(2) . .
C23 Mo1 C21 142.4(2) . .
C24 Mo1 C21 143.6(2) . .
C20 Mo1 C26 141.2(3) . .
C25 Mo1 C26 71.1(3) . .
C23 Mo1 C26 74.5(2) . .
C24 Mo1 C26 106.0(3) . .
C21 Mo1 C26 80.6(3) . .
C20 Mo1 C22 118.4(3) . .
C25 Mo1 C22 140.7(3) . .
C23 Mo1 C22 76.2(3) . .
C24 Mo1 C22 143.8(2) . .
C21 Mo1 C22 72.2(3) . .
C26 Mo1 C22 80.3(3) . .
C20 Mo1 C19 70.3(3) . .
C25 Mo1 C19 140.7(3) . .
C23 Mo1 C19 80.3(3) . .
C24 Mo1 C19 84.7(3) . .
C21 Mo1 C19 109.2(3) . .
C26 Mo1 C19 147.4(3) . .
C22 Mo1 C19 73.9(3) . .
N5 Ni1 N19 88.6(2) . 4_557
N5 Ni1 N1 94.6(2) . .
N19 Ni1 N1 176.1(2) 4_557 .
N5 Ni1 N4 174.5(3) . .
N19 Ni1 N4 93.1(2) 4_557 .
N1 Ni1 N4 84.0(3) . .
N5 Ni1 N2 92.5(3) . .
N19 Ni1 N2 89.4(2) 4_557 .
N1 Ni1 N2 92.7(3) . .
N4 Ni1 N2 82.2(3) . .
N5 Ni1 N3 103.2(3) . .
N19 Ni1 N3 83.7(2) 4_557 .
N1 Ni1 N3 93.4(3) . .
N4 Ni1 N3 82.3(3) . .
N2 Ni1 N3 162.6(2) . .
N10 Ni2 N7 103.2(2) . .
N10 Ni2 N6 90.1(3) . .
N7 Ni2 N6 93.0(3) . .
N10 Ni2 N9 171.3(3) . .
N7 Ni2 N9 83.8(2) . .
N6 Ni2 N9 84.3(2) . .
N10 Ni2 N8 92.6(2) . .
N7 Ni2 N8 162.7(3) . .
N6 Ni2 N8 93.9(3) . .
N9 Ni2 N8 81.2(2) . .
N10 Ni2 N17 89.8(2) . 4_457
N7 Ni2 N17 88.1(2) . 4_457
N6 Ni2 N17 178.9(3) . 4_457
N9 Ni2 N17 95.7(2) . 4_457
N8 Ni2 N17 85.0(2) . 4_457
N18 Ni3 N14 169.9(3) 4_457 .
N18 Ni3 N12 92.6(2) 4_457 .
N14 Ni3 N12 83.8(3) . .
N18 Ni3 N15 90.0(2) 4_457 .
N14 Ni3 N15 93.6(2) . .
N12 Ni3 N15 177.3(3) . .
N18 Ni3 N11 104.2(3) 4_457 .
N14 Ni3 N11 85.6(3) . .
N12 Ni3 N11 94.5(3) . .
N15 Ni3 N11 85.2(3) . .
N18 Ni3 N13 90.1(3) 4_457 .
N14 Ni3 N13 80.8(3) . .
N12 Ni3 N13 94.9(3) . .
N15 Ni3 N13 84.7(3) . .
N11 Ni3 N13 162.5(3) . .
O2 Cl1 O3 117.2(9) . .
O2 Cl1 O4 101.3(11) . .
O3 Cl1 O4 108.4(13) . .
O2 Cl1 O1 109.5(7) . .
O3 Cl1 O1 107.8(8) . .
O4 Cl1 O1 112.7(12) . .
O8 Cl2 O5 112.3(11) . .
O8 Cl2 O7 108.1(8) . .
O5 Cl2 O7 111.3(7) . .
O8 Cl2 O6 112.0(12) . .
O5 Cl2 O6 106.9(6) . .
O7 Cl2 O6 106.1(9) . .
C1 N1 Ni1 109.7(5) . .
C3 N2 Ni1 110.3(5) . .
C5 N3 Ni1 109.8(5) . .
C4 N4 C6 111.1(7) . .
C4 N4 C2 114.6(7) . .
C6 N4 C2 110.4(7) . .
C4 N4 Ni1 105.3(5) . .
C6 N4 Ni1 106.6(5) . .
C2 N4 Ni1 108.4(5) . .
C19 N5 Ni1 156.9(6) . .
C7 N6 Ni2 106.8(5) . .
C9 N7 Ni2 110.0(5) . .
C11 N8 Ni2 112.1(5) . .
C12 N9 C10 111.0(6) . .
C12 N9 C8 113.0(6) . .
C10 N9 C8 111.1(6) . .
C12 N9 Ni2 107.3(4) . .
C10 N9 Ni2 105.0(4) . .
C8 N9 Ni2 109.0(4) . .
C20 N10 Ni2 148.5(6) . .
C13 N11 Ni3 106.9(6) . .
C15 N12 Ni3 107.6(5) . .
C17 N13 Ni3 111.4(6) . .
C14 N14 C18 113.3(8) . .
C14 N14 C16 109.5(7) . .
C18 N14 C16 113.6(8) . .
C14 N14 Ni3 104.1(5) . .
C18 N14 Ni3 106.6(5) . .
C16 N14 Ni3 109.2(5) . .
C21 N15 Ni3 171.3(6) . .
C23 N17 Ni2 161.3(6) . 4_557
C24 N18 Ni3 148.0(6) . 4_557
C25 N19 Ni1 165.6(5) . 4_457
N1 C1 C2 115.6(8) . .
C1 C2 N4 113.9(7) . .
N2 C3 C4 109.6(7) . .
N4 C4 C3 109.7(7) . .
N3 C5 C6 110.7(6) . .
N4 C6 C5 110.6(7) . .
N6 C7 C8 110.6(7) . .
N9 C8 C7 111.3(6) . .
N7 C9 C10 109.7(6) . .
N9 C10 C9 110.2(6) . .
N8 C11 C12 109.6(6) . .
N9 C12 C11 110.1(6) . .
N11 C13 C14 109.9(8) . .
N14 C14 C13 113.4(8) . .
N12 C15 C16 107.6(8) . .
N14 C16 C15 112.4(7) . .
N13 C17 C18 109.8(8) . .
N14 C18 C17 111.1(7) . .
N5 C19 Mo1 178.1(7) . .
N10 C20 Mo1 177.2(6) . .
N15 C21 Mo1 175.8(7) . .
N16 C22 Mo1 179.4(7) . .
N17 C23 Mo1 172.6(6) . .
N18 C24 Mo1 177.3(6) . .
N19 C25 Mo1 178.2(6) . .
N20 C26 Mo1 177.9(6) . .

loop_
_geom_bond_atom_site_label_1
_geom_bond_atom_site_label_2
_geom_bond_distance
_geom_bond_site_symmetry_2
Mo1 C20 2.132(8) .
Mo1 C25 2.133(7) .
Mo1 C23 2.150(7) .
Mo1 C24 2.156(7) .
Mo1 C21 2.161(8) .
Mo1 C26 2.162(8) .
Mo1 C22 2.165(8) .
Mo1 C19 2.167(8) .
Ni1 N5 2.039(6) .
Ni1 N19 2.051(5) 4_557
Ni1 N1 2.070(6) .
Ni1 N4 2.084(6) .
Ni1 N2 2.104(6) .
Ni1 N3 2.137(6) .
Ni2 N10 2.058(6) .
Ni2 N7 2.079(6) .
Ni2 N6 2.079(7) .
Ni2 N9 2.085(6) .
Ni2 N8 2.104(6) .
Ni2 N17 2.113(5) 4_457
Ni3 N18 2.037(6) 4_457
Ni3 N14 2.078(6) .
Ni3 N12 2.087(6) .
Ni3 N15 2.088(6) .
Ni3 N11 2.107(7) .
Ni3 N13 2.147(7) .
Cl1 O2 1.333(10) .
Cl1 O3 1.346(11) .
Cl1 O4 1.40(2) .
Cl1 O1 1.409(11) .
Cl2 O8 1.298(13) .
Cl2 O5 1.352(8) .
Cl2 O7 1.373(9) .
Cl2 O6 1.402(13) .
N1 C1 1.426(11) .
N2 C3 1.472(11) .
N3 C5 1.474(10) .
N4 C4 1.467(11) .
N4 C6 1.475(10) .
N4 C2 1.518(10) .
N5 C19 1.141(9) .
N6 C7 1.435(11) .
N7 C9 1.469(10) .
N8 C11 1.462(10) .
N9 C12 1.448(9) .
N9 C10 1.466(9) .
N9 C8 1.476(9) .
N10 C20 1.157(9) .
N11 C13 1.482(11) .
N12 C15 1.468(11) .
N13 C17 1.448(12) .
N14 C14 1.447(13) .
N14 C18 1.458(12) .
N14 C16 1.486(11) .
N15 C21 1.137(9) .
N16 C22 1.148(10) .
N17 C23 1.140(8) .
N17 Ni2 2.113(5) 4_557
N18 C24 1.127(9) .
N18 Ni3 2.037(6) 4_557
N19 C25 1.156(8) .
N19 Ni1 2.051(5) 4_457
N20 C26 1.143(9) .
C1 C2 1.441(13) .
C3 C4 1.506(12) .
C5 C6 1.510(13) .
C7 C8 1.547(12) .
C9 C10 1.524(12) .
C11 C12 1.530(12) .
C13 C14 1.508(14) .
C15 C16 1.551(13) .
C17 C18 1.515(15) .
